data_2007191
loop_
_publ_author_name
'Sujittra Youngme'
'Chaveng Pakawatchai'
'Hoong-Kun Fun'

_publ_section_title
<i>catena</i>-Poly[[(di-2-pyridyl-<i>N</i>-amine)(propionato-<i>O</i>,<i>O</i>')copper(II)]-\m-nitrato-<i>O</i>:<i>O</i>']
_journal_issue 4
_journal_name_full 'Acta Crystallographica Section C'
_journal_page_first 451
_journal_page_last 453
_journal_paper_doi 10.1107/S0108270197016405
_journal_volume 54
_journal_year 1998
_chemical_formula_iupac '[Cu(NO3)(C3 H5 O2)(C10 H9 N3)]'
_chemical_formula_moiety 'C13 H14 Cu N4 O5'
_chemical_formula_sum 'C13 H14 Cu N4 O5'
_chemical_formula_weight 369.82
_chemical_name_systematic
;
Catena-(Propionato)(di-2-pyridylamine)-nitrato-copper(II)
;
_space_group_IT_number 14
_symmetry_cell_setting monoclinic
_symmetry_space_group_name_Hall '-P 2yn'
_symmetry_space_group_name_H-M 'P 1 21/n 1'
_audit_creation_method SHELXL
_cell_angle_alpha 90.00
_cell_angle_beta 116.580(10)
_cell_angle_gamma 90.00
_cell_formula_units_Z 4
_cell_length_a 12.615(2)
_cell_length_b 9.5140(10)
_cell_length_c 13.7210(10)
_cell_measurement_reflns_used 39
_cell_measurement_temperature 293(2)
_cell_measurement_theta_max 12.45
_cell_measurement_theta_min 5.37
_cell_volume 1472.7(3)
_diffrn_ambient_temperature 293(2)
_diffrn_measurement_device 'Siemens P4 diffractometer'
_diffrn_measurement_method '\q/2\q scans'
_diffrn_radiation_monochromator graphite
_diffrn_radiation_source 'fine-focus sealed tube'
_diffrn_radiation_type MoK\a
_diffrn_radiation_wavelength 0.71073
_diffrn_reflns_av_R_equivalents 0.0167
_diffrn_reflns_av_sigmaI/netI 0.0358
_diffrn_reflns_limit_h_max 16
_diffrn_reflns_limit_h_min -1
_diffrn_reflns_limit_k_max 12
_diffrn_reflns_limit_k_min -1
_diffrn_reflns_limit_l_max 16
_diffrn_reflns_limit_l_min -17
_diffrn_reflns_number 4260
_diffrn_reflns_theta_max 27.50
_diffrn_reflns_theta_min 1.83
_diffrn_standards_decay_% <3
_diffrn_standards_interval_count 97
_diffrn_standards_number 3
_exptl_absorpt_coefficient_mu 1.515
_exptl_absorpt_correction_T_max 0.546
_exptl_absorpt_correction_T_min 0.434
_exptl_absorpt_correction_type 'empirical via \y scans (Siemens, 1994)'
_exptl_crystal_colour 'light blue'
_exptl_crystal_density_diffrn 1.668
_exptl_crystal_density_meas ?
_exptl_crystal_description 'rectangular slab'
_exptl_crystal_F_000 756
_exptl_crystal_size_max 0.60
_exptl_crystal_size_mid 0.46
_exptl_crystal_size_min 0.40
_refine_diff_density_max 0.37
_refine_diff_density_min -0.39
_refine_ls_extinction_coef 0.0083(8)
_refine_ls_extinction_method SHELXL93_(Sheldrick,_1993)
_refine_ls_goodness_of_fit_all 0.985
_refine_ls_goodness_of_fit_obs 1.104
_refine_ls_hydrogen_treatment 'H atoms: see below'
_refine_ls_matrix_type full
_refine_ls_number_parameters 245
_refine_ls_number_reflns 3358
_refine_ls_number_restraints 0
_refine_ls_restrained_S_all 0.985
_refine_ls_restrained_S_obs 1.104
_refine_ls_R_factor_all 0.0493
_refine_ls_R_factor_obs .0323
_refine_ls_shift/esd_max 0.000
_refine_ls_shift/esd_mean 0.000
_refine_ls_structure_factor_coef Fsqd
_refine_ls_weighting_details 'w = 1/[\s^2^(Fo^2^)+(0.0521P)^2^] where P=(Fo^2^+2Fc^2^)/3'
_refine_ls_weighting_scheme calc
_refine_ls_wR_factor_all 0.0934
_refine_ls_wR_factor_obs .0876
_reflns_number_observed 2420
_reflns_number_total 3358
_reflns_observed_criterion >2sigma(I)
_cod_data_source_file mu1370.cif
_cod_data_source_block I
_cod_depositor_comments
;
The following automatic conversions were performed:

'_exptl_crystal_density_meas' value 'not measured' was changed to '?'
- the value is perceived as not measured.

Automatic conversion script
Id: cif_fix_values 3008 2015-01-20 13:52:24Z robertas 

The following automatic conversions were performed:

'_refine_ls_weighting_scheme' value 'calc w =
1/[\s^2^(Fo^2^)+(0.0521P)^2^] where P=(Fo^2^+2Fc^2^)/3' was changed
to 'calc'. New tag '_refine_ls_weighting_details' was created. The
value of the new tag was set to 'w = 1/[\s^2^(Fo^2^)+(0.0521P)^2^]
where P=(Fo^2^+2Fc^2^)/3'.

Automatic conversion script
Id: cif_fix_values 3143 2015-03-26 13:38:13Z robertas 
;
_cod_original_sg_symbol_H-M 'P 21/n'
_cod_database_code 2007191

loop_
_symmetry_equiv_pos_as_xyz
'x, y, z'
'-x+1/2, y+1/2, -z+1/2'
'-x, -y, -z'
'x-1/2, -y-1/2, z-1/2'

loop_
_atom_site_aniso_label
_atom_site_aniso_U_11
_atom_site_aniso_U_22
_atom_site_aniso_U_33
_atom_site_aniso_U_12
_atom_site_aniso_U_13
_atom_site_aniso_U_23
Cu .0509(2) .0323(2) .0490(2) .00699(12) .03025(14) .00465(12)
N1 .0474(12) .0400(11) .0625(13) -.0021(9) .0349(11) -.0014(10)
N2 .0400(9) .0382(10) .0331(9) .0079(8) .0147(8) -.0011(7)
N3 .0414(9) .0332(9) .0399(9) .0056(8) .0205(8) .0022(7)
N4 .0455(11) .0443(10) .0450(11) -.0060(9) .0233(10) .0003(9)
O1 .0787(15) .0719(13) .0730(14) .0170(12) .0355(12) -.0101(11)
O2 .0779(14) .085(2) .0392(10) .0134(12) .0158(10) .0001(10)
O3 .0488(11) .095(2) .0616(12) .0164(11) .0028(9) -.0202(11)
O4 .0700(12) .0482(11) .0665(11) .0102(8) .0468(10) .0105(8)
O5 .0599(10) .0386(9) .0582(10) .0046(8) .0286(9) .0054(7)
C1 .058(2) .0427(14) .0463(13) .0113(12) .0241(12) .0005(11)
C2 .067(2) .055(2) .0530(15) .0253(15) .0251(13) -.0016(13)
C3 .0454(14) .078(2) .057(2) .0185(14) .0248(13) -.0058(14)
C4 .0421(13) .066(2) .058(2) .0030(14) .0254(12) -.0033(14)
C5 .0353(11) .0449(13) .0338(10) .0031(10) .0124(9) -.0037(9)
C6 .0380(11) .0368(11) .0347(11) -.0010(9) .0141(9) -.0034(9)
C7 .0500(14) .0360(12) .0536(14) -.0087(11) .0224(12) -.0041(10)
C8 .061(2) .0291(13) .061(2) .0030(11) .0257(13) -.0061(11)
C9 .057(2) .0442(13) .066(2) .0123(12) .0347(14) -.0010(12)
C10 .0519(14) .0428(13) .0565(14) .0074(11) .0337(12) .0057(11)
C11 .0579(15) .0433(13) .0472(13) -.0043(12) .0224(12) .0054(11)
C12 .093(2) .068(2) .078(2) -.012(2) .046(2) .018(2)
C13 .121(3) .158(4) .075(3) -.050(3) .053(2) .016(3)

loop_
_atom_site_label
_atom_site_fract_x
_atom_site_fract_y
_atom_site_fract_z
_atom_site_U_iso_or_equiv
_atom_site_thermal_displace_type
_atom_site_calc_flag
_atom_site_refinement_flags
_atom_site_occupancy
_atom_site_disorder_group
_atom_site_type_symbol
Cu .23252(2) .24655(3) .45955(2) .04113(12) Uani d . 1 . Cu
N1 .3702(2) .4689(2) .3845(2) .0461(5) Uani d . 1 . N
N2 .3452(2) .2252(2) .39884(14) .0377(4) Uani d . 1 . N
N3 .2122(2) .4487(2) .43063(15) .0373(4) Uani d . 1 . N
N4 -.0015(2) .2016(2) .2308(2) .0438(5) Uani d . 1 . N
O1 -.0454(2) .2880(2) .2664(2) .0739(6) Uani d . 1 . O
O2 -.0464(2) .1694(2) .13201(14) .0712(6) Uani d . 1 . O
O3 .0915(2) .1391(2) .2925(2) .0768(6) Uani d . 1 . O
O4 .1444(2) .2252(2) .5484(2) .0555(5) Uani d . 1 . O
O5 .24595(15) .0557(2) .52834(14) .0515(4) Uani d . 1 . O
C1 .3786(2) .0925(3) .3882(2) .0489(6) Uani d . 1 . C
C2 .4671(3) .0645(3) .3604(2) .0590(7) Uani d . 1 . C
C3 .5261(2) .1738(4) .3426(2) .0596(8) Uani d . 1 . C
C4 .4939(2) .3084(4) .3509(2) .0542(6) Uani d . 1 . C
C5 .4010(2) .3318(2) .3784(2) .0391(5) Uani d . 1 . C
C6 .2826(2) .5278(2) .4044(2) .0373(5) Uani d . 1 . C
C7 .2699(2) .6750(3) .3965(2) .0468(6) Uani d . 1 . C
C8 .1850(3) .7371(3) .4159(2) .0511(6) Uani d . 1 . C
C9 .1099(3) .6557(3) .4410(2) .0530(6) Uani d . 1 . C
C10 .1259(2) .5138(3) .4475(2) .0469(6) Uani d . 1 . C
C11 .1814(2) .1006(3) .5694(2) .0499(6) Uani d . 1 . C
C12 .1494(3) .0096(3) .6420(3) .0765(9) Uani d . 1 . C
H12A .1524(3) -.0871(3) .6234(3) .080 Uiso d R 1 . H
H12B .0692(3) .0304(3) .6273(3) .080 Uiso d R 1 . H
C13 .2233(4) .0268(5) .7539(3) .115(2) Uani d . 1 . C
H13A .1984(4) -.0336(5) .7958(3) .080 Uiso d R 1 . H
H13B .3032(4) .0042(5) .7686(3) .080 Uiso d R 1 . H
H13C .2195(4) .1229(5) .7734(3) .080 Uiso d R 1 . H
H1 .339(2) .021(3) .3967(19) .045(7) Uiso d . 1 . H
H2 .482(3) -.013(3) .356(2) .065(9) Uiso d . 1 . H
H3 .587(3) .172(3) .325(2) .063(8) Uiso d . 1 . H
H4 .530(2) .371(3) .342(2) .051(8) Uiso d . 1 . H
H7 .318(3) .729(3) .385(2) .060(9) Uiso d . 1 . H
H8 .179(2) .824(3) .413(2) .046(7) Uiso d . 1 . H
H9 .056(3) .684(4) .457(2) .073(9) Uiso d . 1 . H
H10 .078(2) .454(3) .4644(19) .050(7) Uiso d . 1 . H
H1N .407(2) .519(3) .3739(19) .038(7) Uiso d . 1 . H

loop_
_atom_type_symbol
_atom_type_description
_atom_type_scat_dispersion_real
_atom_type_scat_dispersion_imag
_atom_type_scat_source
C C 0.0033 0.0016 'International Tables Vol C Tables 4.2.6.8 and 6.1.1.4'
H H 0.0000 0.0000 'International Tables Vol C Tables 4.2.6.8 and 6.1.1.4'
N N 0.0061 0.0033 'International Tables Vol C Tables 4.2.6.8 and 6.1.1.4'
O O 0.0106 0.0060 'International Tables Vol C Tables 4.2.6.8 and 6.1.1.4'
Cu Cu 0.3201 1.2651 'International Tables Vol C Tables 4.2.6.8 and 6.1.1.4'

loop_
_geom_angle_atom_site_label_1
_geom_angle_atom_site_label_2
_geom_angle_atom_site_label_3
_geom_angle
_geom_angle_publ_flag
N2 Cu N3 94.01(7) yes
N2 Cu O4 164.01(7) yes
N3 Cu O4 99.54(7) yes
N2 Cu O5 100.45(7) yes
N3 Cu O5 162.69(7) yes
O4 Cu O5 64.87(7) yes
N2 Cu C11 132.50(8) ?
N3 Cu C11 131.60(8) ?
O4 Cu C11 32.50(8) ?
O5 Cu C11 32.37(7) ?
N2 Cu O3 85.34(7) yes
N3 Cu O3 104.48(8) yes
O4 Cu O3 99.33(8) yes
O5 Cu O3 86.27(8) yes
C11 Cu O3 93.55(8) yes
O3 Cu O2 160.1(2) yes
C6 N1 C5 132.5(2) ?
C5 N2 C1 117.8(2) ?
C5 N2 Cu 124.34(15) ?
C1 N2 Cu 117.5(2) ?
C6 N3 C10 118.1(2) ?
C6 N3 Cu 124.58(14) ?
C10 N3 Cu 117.07(15) ?
O1 N4 O3 120.8(2) ?
O1 N4 O2 122.4(2) ?
O3 N4 O2 116.8(2) ?
N4 O3 Cu 120.8(2) ?
C11 O4 Cu 89.1(2) ?
C11 O5 Cu 88.20(14) ?
C2 C1 N2 123.0(3) ?
C1 C2 C3 119.0(3) ?
C2 C3 C4 119.7(3) ?
C3 C4 C5 119.3(3) ?
N2 C5 N1 121.2(2) ?
N2 C5 C4 121.3(2) ?
N1 C5 C4 117.5(2) ?
N3 C6 N1 121.2(2) ?
N3 C6 C7 121.0(2) ?
N1 C6 C7 117.8(2) ?
C8 C7 C6 119.6(2) ?
C7 C8 C9 119.8(2) ?
C10 C9 C8 118.3(2) ?
N3 C10 C9 123.1(2) ?
O5 C11 O4 117.8(2) ?
O5 C11 C12 121.4(2) ?
O4 C11 C12 120.8(3) ?
O5 C11 Cu 59.43(12) ?
O4 C11 Cu 58.36(13) ?
C12 C11 Cu 178.6(2) ?
C13 C12 C11 114.4(3) ?

loop_
_geom_bond_atom_site_label_1
_geom_bond_atom_site_label_2
_geom_bond_site_symmetry_2
_geom_bond_distance
_geom_bond_publ_flag
Cu N2 . 1.953(2) yes
Cu N3 . 1.958(2) yes
Cu O4 . 1.994(2) yes
Cu O5 . 2.018(2) yes
Cu C11 . 2.342(2) ?
Cu O3 . 2.411(2) yes
N1 C6 . 1.371(3) ?
N1 C5 . 1.374(3) ?
N2 C5 . 1.334(3) ?
N2 C1 . 1.360(3) ?
N3 C6 . 1.331(3) ?
N3 C10 . 1.359(3) ?
N4 O1 . 1.209(3) yes
N4 O3 . 1.248(3) yes
N4 O2 . 1.251(2) yes
O4 C11 . 1.259(3) ?
O5 C11 . 1.255(3) ?
C1 C2 . 1.359(4) ?
C2 C3 . 1.362(5) ?
C3 C4 . 1.364(5) ?
C4 C5 . 1.400(3) ?
C6 C7 . 1.408(3) ?
C7 C8 . 1.350(4) ?
C8 C9 . 1.381(4) ?
C9 C10 . 1.362(3) ?
C11 C12 . 1.505(3) ?
C12 C13 . 1.404(4) ?
